data_8102261
loop_
_publ_author_name
'Brian O. Patrick'
'Brian A. Mendelsohn'
'Marco A. Ciufolini'

_publ_section_title
;
 Crystal structure of methyl
 2-(1-acetamido-4-oxocyclohexa-2,5-dienyl)-acetate, C11H13NO4
;
_journal_issue 3
_journal_name_full 'Zeitschrift f\"ur Kristallographie - New Crystal Structures'
_journal_page_first 205
_journal_volume 223
_journal_year 2008
_chemical_formula_sum 'C11 H13 N O4'
_chemical_formula_weight 223.22
_chemical_name_systematic
;
 methyl 2-(1-acetamido-4-oxocyclohexa-2,5-dienyl)acetate
;
_space_group_IT_number 61
_symmetry_cell_setting orthorhombic
_symmetry_space_group_name_Hall '-P 2ac 2ab'
_symmetry_space_group_name_H-M 'P b c a'
_atom_sites_solution_hydrogens geom
_atom_sites_solution_primary direct
_atom_sites_solution_secondary difmap
_audit_creation_method SHELXL-97
_cell_angle_alpha 90.00
_cell_angle_beta 90.00
_cell_angle_gamma 90.00
_cell_formula_units_Z 8
_cell_length_a 9.1171(15)
_cell_length_b 14.639(2)
_cell_length_c 16.626(3)
_cell_measurement_reflns_used 8091
_cell_measurement_temperature 293(2)
_cell_measurement_theta_max 27.64
_cell_measurement_theta_min 2.23
_cell_volume 2219.0(6)
_computing_cell_refinement 'SAINT (Bruker, 2003)'
_computing_data_collection 'SAINT (Bruker, 2003)'
_computing_data_reduction 'SAINT (Bruker, 2003)'
_computing_molecular_graphics 'ORTEP3 for Windows (Farrugia, 1997)'
_computing_publication_material 'WinGx (Farrugia, 1999)'
_computing_structure_refinement 'SHELXL-97 (Sheldrick, 1997)'
_computing_structure_solution 'SIR-97 (Altomare, 1999)'
_diffrn_ambient_temperature 293(2)
_diffrn_measured_fraction_theta_full 0.995
_diffrn_measured_fraction_theta_max 0.995
_diffrn_measurement_device_type 'Bruker X8 APEX II'
_diffrn_measurement_method 'area detector'
_diffrn_radiation_monochromator graphite
_diffrn_radiation_source 'fine-focus sealed tube'
_diffrn_radiation_type MoK\a
_diffrn_radiation_wavelength 0.71073
_diffrn_reflns_av_R_equivalents 0.0242
_diffrn_reflns_av_sigmaI/netI 0.0138
_diffrn_reflns_limit_h_max 12
_diffrn_reflns_limit_h_min -11
_diffrn_reflns_limit_k_max 19
_diffrn_reflns_limit_k_min -18
_diffrn_reflns_limit_l_max 21
_diffrn_reflns_limit_l_min -18
_diffrn_reflns_number 22706
_diffrn_reflns_theta_full 27.99
_diffrn_reflns_theta_max 27.99
_diffrn_reflns_theta_min 2.45
_exptl_absorpt_coefficient_mu 0.102
_exptl_absorpt_correction_T_max 0.980
_exptl_absorpt_correction_T_min 0.843
_exptl_absorpt_correction_type multi-scan
_exptl_crystal_colour colourless
_exptl_crystal_density_diffrn 1.336
_exptl_crystal_density_method 'not measured'
_exptl_crystal_description prism
_exptl_crystal_F_000 944
_exptl_crystal_size_max 0.40
_exptl_crystal_size_mid 0.20
_exptl_crystal_size_min 0.20
_refine_diff_density_max 0.257
_refine_diff_density_min -0.229
_refine_diff_density_rms 0.049
_refine_ls_extinction_method none
_refine_ls_goodness_of_fit_ref 1.046
_refine_ls_hydrogen_treatment constr
_refine_ls_matrix_type full
_refine_ls_number_parameters 151
_refine_ls_number_reflns 2658
_refine_ls_number_restraints 0
_refine_ls_restrained_S_all 1.046
_refine_ls_R_factor_all 0.0593
_refine_ls_R_factor_gt 0.0422
_refine_ls_shift/su_max 0.003
_refine_ls_shift/su_mean 0.000
_refine_ls_structure_factor_coef Fsqd
_refine_ls_weighting_details 'calc w=1/[\s^2^(Fo^2^)+(0.0545P)^2^+0.7113P] where P=(Fo^2^+2Fc^2^)/3'
_refine_ls_weighting_scheme calc
_refine_ls_wR_factor_gt 0.1085
_refine_ls_wR_factor_ref 0.1235
_reflns_number_gt 2035
_reflns_number_total 2658
_reflns_threshold_expression >2sigma(I)
_cod_data_source_file 1267-2224.cff
_cod_data_source_block mc010
_cod_original_sg_symbol_H-M Pbca
_cod_database_code 8102261

loop_
_symmetry_equiv_pos_as_xyz
'x, y, z'
'-x+1/2, -y, z+1/2'
'x+1/2, -y+1/2, -z'
'-x, y+1/2, -z+1/2'
'-x, -y, -z'
'x-1/2, y, -z-1/2'
'-x-1/2, y-1/2, z'
'x, -y-1/2, z-1/2'

loop_
_atom_site_label
_atom_site_type_symbol
_atom_site_fract_x
_atom_site_fract_y
_atom_site_fract_z
_atom_site_U_iso_or_equiv
_atom_site_adp_type
_atom_site_occupancy
_atom_site_symmetry_multiplicity
_atom_site_calc_flag
_atom_site_refinement_flags
_atom_site_disorder_assembly
_atom_site_disorder_group
C1 C 0.89317(15) 0.44980(9) 0.85941(9) 0.0425(3) Uani 1 1 d . . .
H1 H 0.9525 0.4993 0.8723 0.051 Uiso 1 1 calc R . .
C2 C 0.95352(16) 0.36796(10) 0.85660(10) 0.0445(4) Uani 1 1 d . . .
H2 H 1.0515 0.3614 0.8711 0.053 Uiso 1 1 calc R . .
C3 C 0.87153(17) 0.28751(9) 0.83147(9) 0.0427(3) Uani 1 1 d . . .
C4 C 0.71571(16) 0.30016(9) 0.81492(10) 0.0437(3) Uani 1 1 d . . .
H4 H 0.6584 0.2497 0.8021 0.052 Uiso 1 1 calc R . .
C5 C 0.65433(15) 0.38186(9) 0.81778(9) 0.0402(3) Uani 1 1 d . . .
H5 H 0.5561 0.3868 0.8034 0.048 Uiso 1 1 calc R . .
C6 C 0.73335(15) 0.46719(8) 0.84284(8) 0.0365(3) Uani 1 1 d . . .
C7 C 0.65402(16) 0.50061(10) 0.91920(9) 0.0436(3) Uani 1 1 d . . .
H7A H 0.5507 0.5074 0.9067 0.052 Uiso 1 1 calc R . .
H7B H 0.6622 0.4534 0.9599 0.052 Uiso 1 1 calc R . .
C8 C 0.70744(18) 0.58898(11) 0.95510(10) 0.0477(4) Uani 1 1 d . . .
C9 C 0.6339(3) 0.71097(12) 1.03831(12) 0.0687(5) Uani 1 1 d . . .
H9A H 0.6773 0.6956 1.0891 0.103 Uiso 1 1 calc R . .
H9B H 0.5459 0.7456 1.0471 0.103 Uiso 1 1 calc R . .
H9C H 0.7018 0.7467 1.0073 0.103 Uiso 1 1 calc R . .
C10 C 0.75785(16) 0.52848(10) 0.70498(9) 0.0428(3) Uani 1 1 d . . .
C11 C 0.7281(2) 0.60913(12) 0.65161(11) 0.0578(4) Uani 1 1 d . . .
H11A H 0.8174 0.6425 0.6431 0.087 Uiso 1 1 calc R . .
H11B H 0.6570 0.6482 0.6767 0.087 Uiso 1 1 calc R . .
H11C H 0.6908 0.5883 0.6008 0.087 Uiso 1 1 calc R . .
N1 N 0.71509(14) 0.53848(8) 0.78195(8) 0.0411(3) Uani 1 1 d . . .
O1 O 0.93164(13) 0.21313(7) 0.82281(8) 0.0603(3) Uani 1 1 d . . .
O2 O 0.82742(15) 0.62046(9) 0.95011(10) 0.0782(5) Uani 1 1 d . . .
O3 O 0.59881(13) 0.62839(8) 0.99520(7) 0.0571(3) Uani 1 1 d . . .
O4 O 0.81711(14) 0.45941(8) 0.68044(7) 0.0585(3) Uani 1 1 d . . .
H1N H 0.673(2) 0.5898(13) 0.7949(10) 0.050(5) Uiso 1 1 d . . .

loop_
_atom_site_aniso_label
_atom_site_aniso_U_11
_atom_site_aniso_U_22
_atom_site_aniso_U_33
_atom_site_aniso_U_23
_atom_site_aniso_U_13
_atom_site_aniso_U_12
C1 0.0359(7) 0.0363(7) 0.0553(9) -0.0004(6) -0.0044(6) -0.0073(6)
C2 0.0337(7) 0.0428(8) 0.0570(9) 0.0039(7) -0.0076(6) -0.0005(6)
C3 0.0454(8) 0.0313(7) 0.0515(8) 0.0065(6) -0.0007(6) 0.0018(6)
C4 0.0420(8) 0.0318(7) 0.0572(9) 0.0004(6) -0.0048(6) -0.0070(6)
C5 0.0356(7) 0.0346(7) 0.0504(8) 0.0013(6) -0.0070(6) -0.0035(5)
C6 0.0374(7) 0.0282(6) 0.0438(7) 0.0015(5) -0.0023(6) -0.0018(5)
C7 0.0432(7) 0.0426(8) 0.0450(8) -0.0003(6) 0.0022(6) -0.0077(6)
C8 0.0508(9) 0.0476(8) 0.0446(8) -0.0035(7) 0.0002(7) -0.0057(7)
C9 0.0887(14) 0.0557(11) 0.0618(11) -0.0173(9) 0.0085(10) -0.0032(10)
C10 0.0382(7) 0.0433(8) 0.0468(8) 0.0027(6) 0.0009(6) -0.0052(6)
C11 0.0616(10) 0.0572(10) 0.0547(9) 0.0153(8) -0.0019(8) -0.0076(8)
N1 0.0474(7) 0.0289(6) 0.0469(7) 0.0023(5) 0.0030(5) 0.0042(5)
O1 0.0543(7) 0.0344(6) 0.0922(9) 0.0011(6) -0.0030(6) 0.0066(5)
O2 0.0557(8) 0.0715(9) 0.1073(11) -0.0382(8) 0.0093(7) -0.0197(7)
O3 0.0643(7) 0.0515(7) 0.0555(7) -0.0108(5) 0.0122(6) -0.0051(6)
O4 0.0612(7) 0.0573(7) 0.0569(7) -0.0054(6) 0.0117(6) 0.0102(6)

loop_
_atom_type_symbol
_atom_type_description
_atom_type_scat_dispersion_real
_atom_type_scat_dispersion_imag
_atom_type_scat_source
C C 0.0033 0.0016 'International Tables Vol C Tables 4.2.6.8 and 6.1.1.4'
H H 0.0000 0.0000 'International Tables Vol C Tables 4.2.6.8 and 6.1.1.4'
N N 0.0061 0.0033 'International Tables Vol C Tables 4.2.6.8 and 6.1.1.4'
O O 0.0106 0.0060 'International Tables Vol C Tables 4.2.6.8 and 6.1.1.4'

loop_
_geom_angle_atom_site_label_1
_geom_angle_atom_site_label_2
_geom_angle_atom_site_label_3
_geom_angle
_geom_angle_site_symmetry_1
_geom_angle_site_symmetry_3
_geom_angle_publ_flag
C2 C1 C6 123.44(13) . . ?
C2 C1 H1 118.3 . . ?
C6 C1 H1 118.3 . . ?
C1 C2 C3 122.05(13) . . ?
C1 C2 H2 119.0 . . ?
C3 C2 H2 119.0 . . ?
O1 C3 C2 121.47(14) . . ?
O1 C3 C4 121.68(14) . . ?
C2 C3 C4 116.83(12) . . ?
C5 C4 C3 121.37(13) . . ?
C5 C4 H4 119.3 . . ?
C3 C4 H4 119.3 . . ?
C4 C5 C6 124.05(13) . . ?
C4 C5 H5 118.0 . . ?
C6 C5 H5 118.0 . . ?
N1 C6 C5 110.29(12) . . ?
N1 C6 C1 110.95(11) . . ?
C5 C6 C1 112.01(11) . . ?
N1 C6 C7 106.87(11) . . ?
C5 C6 C7 105.52(11) . . ?
C1 C6 C7 110.94(12) . . ?
C8 C7 C6 116.59(12) . . ?
C8 C7 H7A 108.1 . . ?
C6 C7 H7A 108.1 . . ?
C8 C7 H7B 108.1 . . ?
C6 C7 H7B 108.1 . . ?
H7A C7 H7B 107.3 . . ?
O2 C8 O3 123.58(15) . . ?
O2 C8 C7 127.05(15) . . ?
O3 C8 C7 109.36(13) . . ?
O3 C9 H9A 109.5 . . ?
O3 C9 H9B 109.5 . . ?
H9A C9 H9B 109.5 . . ?
O3 C9 H9C 109.5 . . ?
H9A C9 H9C 109.5 . . ?
H9B C9 H9C 109.5 . . ?
O4 C10 N1 122.54(14) . . ?
O4 C10 C11 122.37(15) . . ?
N1 C10 C11 115.08(14) . . ?
C10 C11 H11A 109.5 . . ?
C10 C11 H11B 109.5 . . ?
H11A C11 H11B 109.5 . . ?
C10 C11 H11C 109.5 . . ?
H11A C11 H11C 109.5 . . ?
H11B C11 H11C 109.5 . . ?
C10 N1 C6 123.18(12) . . ?
C10 N1 H1N 117.2(11) . . ?
C6 N1 H1N 119.6(11) . . ?
C8 O3 C9 116.70(15) . . ?

loop_
_geom_bond_atom_site_label_1
_geom_bond_atom_site_label_2
_geom_bond_distance
_geom_bond_site_symmetry_2
_geom_bond_publ_flag
C1 C2 1.319(2) . ?
C1 C6 1.5047(19) . ?
C1 H1 0.9300 . ?
C2 C3 1.456(2) . ?
C2 H2 0.9300 . ?
C3 O1 1.2275(17) . ?
C3 C4 1.459(2) . ?
C4 C5 1.3213(19) . ?
C4 H4 0.9300 . ?
C5 C6 1.5011(18) . ?
C5 H5 0.9300 . ?
C6 N1 1.4634(18) . ?
C6 C7 1.541(2) . ?
C7 C8 1.506(2) . ?
C7 H7A 0.9700 . ?
C7 H7B 0.9700 . ?
C8 O2 1.190(2) . ?
C8 O3 1.326(2) . ?
C9 O3 1.441(2) . ?
C9 H9A 0.9600 . ?
C9 H9B 0.9600 . ?
C9 H9C 0.9600 . ?
C10 O4 1.2168(18) . ?
C10 N1 1.3457(19) . ?
C10 C11 1.502(2) . ?
C11 H11A 0.9600 . ?
C11 H11B 0.9600 . ?
C11 H11C 0.9600 . ?
N1 H1N 0.870(18) . ?

loop_
_geom_torsion_atom_site_label_1
_geom_torsion_atom_site_label_2
_geom_torsion_atom_site_label_3
_geom_torsion_atom_site_label_4
_geom_torsion
_geom_torsion_site_symmetry_1
_geom_torsion_site_symmetry_2
_geom_torsion_site_symmetry_3
_geom_torsion_site_symmetry_4
_geom_torsion_publ_flag
C6 C1 C2 C3 4.4(2) . . . . ?
C1 C2 C3 O1 174.00(16) . . . . ?
C1 C2 C3 C4 -4.3(2) . . . . ?
O1 C3 C4 C5 -174.20(16) . . . . ?
C2 C3 C4 C5 4.1(2) . . . . ?
C3 C4 C5 C6 -4.1(2) . . . . ?
C4 C5 C6 N1 127.64(16) . . . . ?
C4 C5 C6 C1 3.5(2) . . . . ?
C4 C5 C6 C7 -117.28(16) . . . . ?
C2 C1 C6 N1 -127.42(16) . . . . ?
C2 C1 C6 C5 -3.7(2) . . . . ?
C2 C1 C6 C7 113.94(17) . . . . ?
N1 C6 C7 C8 -59.72(16) . . . . ?
C5 C6 C7 C8 -177.13(13) . . . . ?
C1 C6 C7 C8 61.35(16) . . . . ?
C6 C7 C8 O2 -27.0(3) . . . . ?
C6 C7 C8 O3 153.43(13) . . . . ?
O4 C10 N1 C6 -1.1(2) . . . . ?
C11 C10 N1 C6 179.36(13) . . . . ?
C5 C6 N1 C10 -58.91(18) . . . . ?
C1 C6 N1 C10 65.79(17) . . . . ?
C7 C6 N1 C10 -173.14(13) . . . . ?
O2 C8 O3 C9 -3.8(3) . . . . ?
C7 C8 O3 C9 175.79(14) . . . . ?

loop_
_cod_related_entry_id
_cod_related_entry_database
_cod_related_entry_code
1 ChemSpider 26595407
